data_4076690
loop_
_publ_author_name
'Braga, Dario'
'Cojazzi, Gianna'
'Emiliani, Dario'
'Maini, Lucia'
'Grepioni, Fabrizia'

_publ_section_title
;
 Reversible Gas&#x2212;Solid Reactions between the Organometallic
 Zwitterion [(\h5-C5H4COOH)(\h5-C5H4COO)CoIII] and Vapors of
 Trifluoroacetic and Tetrafluoroboric Acids
;
_journal_issue 6
_journal_name_full Organometallics
_journal_page_first 1315
_journal_paper_doi 10.1021/om010936w
_journal_volume 21
_journal_year 2002
_chemical_formula_sum 'C14 H10 Co F3 O6'
_chemical_formula_weight 390.15
_chemical_name_systematic
; 
 ? 
;
_space_group_IT_number 33
_symmetry_cell_setting orthorhombic
_symmetry_space_group_name_Hall 'P 2c -2n'
_symmetry_space_group_name_H-M 'P n a 21'
_atom_sites_solution_hydrogens geom
_atom_sites_solution_primary direct
_atom_sites_solution_secondary difmap
_audit_creation_method SHELXL-97
_cell_angle_alpha 90.00
_cell_angle_beta 90.00
_cell_angle_gamma 90.00
_cell_formula_units_Z 4
_cell_length_a 14.919(5)
_cell_length_b 12.783(2)
_cell_length_c 7.393(2)
_cell_measurement_temperature 293(2)
_cell_volume 1409.9(6)
_computing_structure_refinement 'SHELXL-97 (Sheldrick, 1997)'
_computing_structure_solution 'SHELXS-97 (Sheldrick, 1990)'
_diffrn_ambient_temperature 293(2)
_diffrn_measured_fraction_theta_full 0.997
_diffrn_measured_fraction_theta_max 0.997
_diffrn_radiation_monochromator graphite
_diffrn_radiation_source 'fine-focus sealed tube'
_diffrn_radiation_type MoK\a
_diffrn_radiation_wavelength 0.71073
_diffrn_reflns_av_R_equivalents 0.0000
_diffrn_reflns_av_sigmaI/netI 0.0493
_diffrn_reflns_limit_h_max 0
_diffrn_reflns_limit_h_min -17
_diffrn_reflns_limit_k_max 15
_diffrn_reflns_limit_k_min 0
_diffrn_reflns_limit_l_max 8
_diffrn_reflns_limit_l_min 0
_diffrn_reflns_number 1464
_diffrn_reflns_theta_full 24.96
_diffrn_reflns_theta_max 24.96
_diffrn_reflns_theta_min 3.16
_exptl_absorpt_coefficient_mu 1.284
_exptl_absorpt_correction_T_max 1.00
_exptl_absorpt_correction_T_min 0.83
_exptl_absorpt_correction_type psi-scan
_exptl_crystal_colour yellow
_exptl_crystal_density_diffrn 1.838
_exptl_crystal_density_method 'not measured'
_exptl_crystal_F_000 784
_exptl_crystal_size_max 0.24
_exptl_crystal_size_mid 0.20
_exptl_crystal_size_min 0.18
_refine_diff_density_max 0.397
_refine_diff_density_min -0.413
_refine_diff_density_rms 0.088
_refine_ls_abs_structure_details 'Flack H D (1983), Acta Cryst. A39, 876-881'
_refine_ls_abs_structure_Flack 0.13(5)
_refine_ls_extinction_method none
_refine_ls_goodness_of_fit_ref 0.951
_refine_ls_hydrogen_treatment mixed
_refine_ls_matrix_type full
_refine_ls_number_parameters 210
_refine_ls_number_reflns 1341
_refine_ls_number_restraints 25
_refine_ls_restrained_S_all 0.983
_refine_ls_R_factor_all 0.0787
_refine_ls_R_factor_gt 0.0395
_refine_ls_shift/su_max 0.003
_refine_ls_shift/su_mean 0.000
_refine_ls_structure_factor_coef Fsqd
_refine_ls_weighting_details 'calc w=1/[\s^2^(Fo^2^)+(0.0944P)^2^+0.0000P] where P=(Fo^2^+2Fc^2^)/3'
_refine_ls_weighting_scheme calc
_refine_ls_wR_factor_gt 0.1043
_refine_ls_wR_factor_ref 0.1252
_reflns_number_gt 1014
_reflns_number_total 1341
_reflns_threshold_expression >2sigma(I)
_cod_data_source_file om010936w.cif
_cod_data_source_block '[(C5H4COOH)2Co][CF3COO]'
_cod_depositor_comments
;
The following automatic conversions were performed:

'_symmetry_cell_setting' value 'Orthorhombic' changed to
'orthorhombic' according to
/home/saulius/struct/CIF-dictionaries/cif_core.dic dictionary named
'cif_core.dic' version 2.4.1 from
2010-06-29.

'_exptl_absorpt_correction_type' value 'Psi-scan'
changed to 'psi-scan' according to
/home/saulius/struct/CIF-dictionaries/cif_core.dic dictionary named
'cif_core.dic' version 2.4.1 from 2010-06-29.

Automatic conversion script
Id: cif_fix_values 1715 2011-07-08 13:25:40Z adriana 
;
_cod_original_sg_symbol_H-M Pna21
_cod_database_code 4076690

loop_
_symmetry_equiv_pos_as_xyz
'x, y, z'
'-x, -y, z+1/2'
'-x+1/2, y+1/2, z+1/2'
'x+1/2, -y+1/2, z'

loop_
_atom_site_label
_atom_site_type_symbol
_atom_site_fract_x
_atom_site_fract_y
_atom_site_fract_z
_atom_site_U_iso_or_equiv
_atom_site_adp_type
_atom_site_occupancy
_atom_site_symmetry_multiplicity
_atom_site_calc_flag
_atom_site_refinement_flags
_atom_site_disorder_assembly
_atom_site_disorder_group
Co1 Co -0.36218(6) 0.79097(7) 0.4954(2) 0.0279(3) Uani 1 1 d . . .
C1 C -0.2304(4) 0.8098(5) 0.4523(9) 0.049(3) Uani 1 1 d G . .
H1 H -0.1863 0.8196 0.5396 0.059 Uiso 1 1 calc R . .
C2 C -0.2595(5) 0.7120(4) 0.3825(11) 0.063(4) Uani 1 1 d G . .
H2 H -0.2379 0.6466 0.4161 0.076 Uiso 1 1 calc R . .
C3 C -0.3275(5) 0.7317(5) 0.2523(10) 0.050(3) Uani 1 1 d G . .
H3 H -0.3582 0.6814 0.1858 0.060 Uiso 1 1 calc R . .
C4 C -0.3403(4) 0.8416(5) 0.2417(8) 0.048(3) Uani 1 1 d G . .
H4 H -0.3809 0.8759 0.1669 0.057 Uiso 1 1 calc R . .
C5 C -0.2803(5) 0.8899(4) 0.3652(9) 0.036(2) Uani 1 1 d G . .
C6 C -0.2703(8) 1.0038(7) 0.3987(14) 0.046(3) Uani 1 1 d . . .
O1 O -0.2151(5) 1.0384(5) 0.4991(19) 0.076(2) Uani 1 1 d . . .
O2 O -0.3286(6) 1.0595(5) 0.3060(14) 0.063(2) Uani 1 1 d . . .
H200 H -0.3213 1.1201 0.2918 0.050 Uiso 1 1 d . . .
C7 C -0.3776(4) 0.7957(5) 0.7701(8) 0.042(2) Uani 1 1 d G . .
H7 H -0.3324 0.8071 0.8546 0.051 Uiso 1 1 calc R . .
C8 C -0.4050(4) 0.6971(4) 0.7013(9) 0.044(2) Uani 1 1 d G . .
H8 H -0.3809 0.6325 0.7327 0.053 Uiso 1 1 calc R . .
C9 C -0.4756(4) 0.7144(4) 0.5760(9) 0.039(2) Uani 1 1 d G . .
H9 H -0.5059 0.6631 0.5110 0.047 Uiso 1 1 calc R . .
C10 C -0.4918(4) 0.8237(4) 0.5674(9) 0.038(2) Uani 1 1 d G . .
H10 H -0.5346 0.8566 0.4958 0.045 Uiso 1 1 calc R . .
C11 C -0.4313(4) 0.8740(3) 0.6874(9) 0.033(2) Uani 1 1 d G . .
C12 C -0.4187(6) 0.9869(7) 0.7185(14) 0.039(2) Uani 1 1 d . . .
O3 O -0.3697(5) 1.0210(6) 0.8316(14) 0.068(2) Uani 1 1 d . . .
O4 O -0.4670(5) 1.0437(5) 0.6033(11) 0.053(2) Uani 1 1 d . . .
H400 H -0.4569 1.1256 0.6403 0.050 Uiso 1 1 d . . .
C13 C -0.1039(5) 0.7890(6) 1.000(3) 0.0417(18) Uani 1 1 d . A .
O6 O -0.0557(5) 0.7428(6) 1.1071(14) 0.073(3) Uani 1 1 d . . .
O5 O -0.1577(6) 0.7551(6) 0.8890(12) 0.070(2) Uani 1 1 d . . .
C14 C -0.0951(6) 0.9090(7) 1.0114(16) 0.054(3) Uani 1 1 d D . .
F1A F -0.1802(8) 0.9545(9) 1.000(4) 0.041(4) Uiso 0.33 1 d PD A 1
F2A F -0.0663(15) 0.9408(12) 1.180(2) 0.051(5) Uiso 0.33 1 d PD A 1
F3A F -0.0480(12) 0.9487(9) 0.890(2) 0.037(4) Uiso 0.33 1 d PD A 1
F1B F -0.0862(14) 0.9469(12) 0.8286(19) 0.042(5) Uiso 0.33 1 d PD A 2
F2B F -0.0228(13) 0.9438(14) 1.087(3) 0.075(7) Uiso 0.33 1 d PD A 2
F3B F -0.1688(12) 0.9550(13) 1.061(3) 0.057(7) Uiso 0.33 1 d PD A 2
F1C F -0.1100(12) 0.9433(12) 1.1812(18) 0.046(5) Uiso 0.33 1 d PD A 3
F2C F -0.0071(8) 0.9383(10) 0.980(3) 0.046(4) Uiso 0.33 1 d PD A 3
F3C F -0.1426(14) 0.9599(15) 0.896(3) 0.085(8) Uiso 0.33 1 d PD A 3

loop_
_atom_site_aniso_label
_atom_site_aniso_U_11
_atom_site_aniso_U_22
_atom_site_aniso_U_33
_atom_site_aniso_U_23
_atom_site_aniso_U_13
_atom_site_aniso_U_12
Co1 0.0303(5) 0.0248(4) 0.0287(5) -0.0026(9) 0.0009(8) 0.0036(5)
C1 0.026(4) 0.060(6) 0.060(8) 0.013(5) 0.002(4) 0.010(4)
C2 0.056(7) 0.049(6) 0.085(9) 0.009(6) 0.034(7) 0.025(6)
C3 0.074(7) 0.034(6) 0.043(6) -0.014(5) 0.016(6) -0.005(5)
C4 0.067(7) 0.051(6) 0.026(5) -0.001(5) 0.016(5) -0.004(5)
C5 0.038(5) 0.039(5) 0.031(4) -0.004(4) 0.009(4) 0.012(4)
C6 0.053(6) 0.035(5) 0.050(6) -0.007(5) 0.019(6) -0.014(5)
O1 0.084(5) 0.060(4) 0.085(5) -0.013(7) -0.013(8) -0.028(4)
O2 0.075(5) 0.034(4) 0.079(5) -0.004(4) 0.014(5) 0.002(4)
C7 0.047(6) 0.051(6) 0.029(5) -0.008(5) -0.009(4) 0.005(5)
C8 0.050(6) 0.033(5) 0.049(6) 0.011(5) 0.016(5) 0.003(4)
C9 0.031(4) 0.028(4) 0.058(5) 0.002(4) 0.007(4) -0.007(4)
C10 0.035(5) 0.033(4) 0.045(5) 0.001(4) 0.008(4) -0.001(4)
C11 0.029(4) 0.034(5) 0.037(5) -0.009(4) 0.014(4) -0.004(4)
C12 0.034(5) 0.033(5) 0.050(6) -0.015(5) 0.027(5) -0.002(4)
O3 0.061(5) 0.054(5) 0.088(7) -0.030(5) 0.008(5) -0.008(4)
O4 0.063(5) 0.029(3) 0.069(5) -0.001(3) 0.007(4) 0.003(3)
C13 0.041(4) 0.032(3) 0.053(5) -0.014(7) 0.006(9) 0.007(4)
O6 0.079(6) 0.038(4) 0.104(7) 0.004(5) -0.042(6) -0.002(4)
O5 0.100(6) 0.033(4) 0.078(6) 0.001(4) -0.033(5) -0.002(4)
C14 0.048(5) 0.048(5) 0.067(7) 0.021(8) 0.009(8) 0.011(4)

loop_
_atom_type_symbol
_atom_type_description
_atom_type_scat_dispersion_real
_atom_type_scat_dispersion_imag
_atom_type_scat_source
C C 0.0033 0.0016 'International Tables Vol C Tables 4.2.6.8 and 6.1.1.4'
H H 0.0000 0.0000 'International Tables Vol C Tables 4.2.6.8 and 6.1.1.4'
Co Co 0.3494 0.9721 'International Tables Vol C Tables 4.2.6.8 and 6.1.1.4'
O O 0.0106 0.0060 'International Tables Vol C Tables 4.2.6.8 and 6.1.1.4'
F F 0.0171 0.0103 'International Tables Vol C Tables 4.2.6.8 and 6.1.1.4'

loop_
_geom_angle_atom_site_label_1
_geom_angle_atom_site_label_2
_geom_angle_atom_site_label_3
_geom_angle
C5 Co1 C1 41.47(13)
C5 Co1 C4 41.43(12)
C1 Co1 C4 69.77(16)
C5 Co1 C2 69.74(16)
C1 Co1 C2 41.35(13)
C4 Co1 C2 69.60(16)
C5 Co1 C3 69.68(15)
C1 Co1 C3 69.63(16)
C4 Co1 C3 41.28(12)
C2 Co1 C3 41.23(13)
C5 Co1 C8 156.9(3)
C1 Co1 C8 119.7(2)
C4 Co1 C8 159.3(3)
C2 Co1 C8 104.6(2)
C3 Co1 C8 121.6(3)
C5 Co1 C9 161.2(3)
C1 Co1 C9 156.2(2)
C4 Co1 C9 124.1(3)
C2 Co1 C9 120.7(2)
C3 Co1 C9 107.0(3)
C8 Co1 C9 40.69(11)
C5 Co1 C7 121.8(3)
C1 Co1 C7 105.3(2)
C4 Co1 C7 159.3(3)
C2 Co1 C7 120.8(3)
C3 Co1 C7 157.6(3)
C8 Co1 C7 40.68(12)
C9 Co1 C7 68.38(14)
C5 Co1 C10 124.8(2)
C1 Co1 C10 160.3(3)
C4 Co1 C10 109.2(2)
C2 Co1 C10 158.0(3)
C3 Co1 C10 123.4(3)
C8 Co1 C10 68.35(14)
C9 Co1 C10 40.60(11)
C7 Co1 C10 68.27(14)
C5 Co1 C11 108.2(2)
C1 Co1 C11 122.7(3)
C4 Co1 C11 124.1(3)
C2 Co1 C11 158.1(3)
C3 Co1 C11 160.0(3)
C8 Co1 C11 68.34(15)
C9 Co1 C11 68.28(14)
C7 Co1 C11 40.58(11)
C10 Co1 C11 40.53(11)
C2 C1 C5 108.0
C2 C1 Co1 69.6(3)
C5 C1 Co1 69.2(3)
C2 C1 H1 126.0
C5 C1 H1 126.0
Co1 C1 H1 126.8
C1 C2 C3 108.0
C1 C2 Co1 69.0(3)
C3 C2 Co1 69.5(3)
C1 C2 H2 126.0
C3 C2 H2 126.0
Co1 C2 H2 127.1
C4 C3 C2 108.0
C4 C3 Co1 69.1(3)
C2 C3 Co1 69.3(3)
C4 C3 H3 126.0
C2 C3 H3 126.0
Co1 C3 H3 127.2
C3 C4 C5 108.0
C3 C4 Co1 69.6(3)
C5 C4 Co1 69.0(3)
C3 C4 H4 126.0
C5 C4 H4 126.0
Co1 C4 H4 126.9
C4 C5 C1 108.0
C4 C5 C6 126.6(6)
C1 C5 C6 125.4(6)
C4 C5 Co1 69.5(3)
C1 C5 Co1 69.4(3)
C6 C5 Co1 126.9(5)
O1 C6 O2 125.4(9)
O1 C6 C5 122.4(10)
O2 C6 C5 112.2(9)
C6 O2 H200 120.6
C11 C7 C8 108.0
C11 C7 Co1 69.9(2)
C8 C7 Co1 69.5(2)
C11 C7 H7 126.0
C8 C7 H7 126.0
Co1 C7 H7 126.2
C9 C8 C7 108.0
C9 C8 Co1 69.8(2)
C7 C8 Co1 69.8(2)
C9 C8 H8 126.0
C7 C8 H8 126.0
Co1 C8 H8 126.0
C8 C9 C10 108.0
C8 C9 Co1 69.6(2)
C10 C9 Co1 69.9(2)
C8 C9 H9 126.0
C10 C9 H9 126.0
Co1 C9 H9 126.1
C9 C10 C11 108.0
C9 C10 Co1 69.5(2)
C11 C10 Co1 69.8(2)
C9 C10 H10 126.0
C11 C10 H10 126.0
Co1 C10 H10 126.3
C10 C11 C7 108.0
C10 C11 C12 128.4(6)
C7 C11 C12 123.5(6)
C10 C11 Co1 69.7(2)
C7 C11 Co1 69.5(2)
C12 C11 Co1 123.4(5)
O3 C12 O4 125.5(9)
O3 C12 C11 123.0(10)
O4 C12 C11 111.5(8)
C12 O4 H400 106.8
O5 C13 O6 130.4(9)
O5 C13 C14 116.5(11)
O6 C13 C14 113.2(11)
F2B C14 F2A 41.2(11)
F2B C14 F3C 124.9(14)
F2A C14 F3C 128.3(13)
F2B C14 F3A 72.7(12)
F2A C14 F3A 110.8(11)
F3C C14 F3A 68.1(13)
F2B C14 F2C 35.9(12)
F2A C14 F2C 77.1(12)
F3C C14 F2C 106.0(13)
F3A C14 F2C 40.2(10)
F2B C14 F1A 129.7(13)
F2A C14 F1A 102.3(12)
F3C C14 F1A 41.4(12)
F3A C14 F1A 107.5(12)
F2C C14 F1A 137.6(10)
F2B C14 F3B 115.4(13)
F2A C14 F3B 83.0(14)
F3C C14 F3B 59.2(13)
F3A C14 F3B 119.6(13)
F2C C14 F3B 136.7(12)
F1A C14 F3B 19.9(14)
F2B C14 F1B 102.3(12)
F2A C14 F1B 136.0(11)
F3C C14 F1B 42.3(11)
F3A C14 F1B 30.3(9)
F2C C14 F1B 70.4(11)
F1A C14 F1B 83.7(13)
F3B C14 F1B 100.9(11)
F2B C14 F1C 67.9(13)
F2A C14 F1C 27.7(9)
F3C C14 F1C 111.1(13)
F3A C14 F1C 129.2(12)
F2C C14 F1C 103.0(12)
F1A C14 F1C 76.6(12)
F3B C14 F1C 56.8(12)
F1B C14 F1C 141.2(10)
F2B C14 C13 115.9(11)
F2A C14 C13 111.8(12)
F3C C14 C13 114.8(14)
F3A C14 C13 114.3(11)
F2C C14 C13 109.9(8)
F1A C14 C13 109.4(8)
F3B C14 C13 113.1(10)
F1B C14 C13 106.8(12)
F1C C14 C13 111.2(12)

loop_
_geom_bond_atom_site_label_1
_geom_bond_atom_site_label_2
_geom_bond_distance
Co1 C5 2.004(7)
Co1 C1 2.006(7)
Co1 C4 2.011(6)
Co1 C2 2.015(7)
Co1 C3 2.018(7)
Co1 C8 2.041(6)
Co1 C9 2.044(6)
Co1 C7 2.045(6)
Co1 C10 2.049(6)
Co1 C11 2.050(6)
C1 C2 1.4200
C1 C5 1.4200
C1 H1 0.9300
C2 C3 1.4200
C2 H2 0.9300
C3 C4 1.4200
C3 H3 0.9300
C4 C5 1.4200
C4 H4 0.9300
C5 C6 1.484(10)
C6 O1 1.194(14)
C6 O2 1.317(14)
O2 H200 0.7896
C7 C11 1.4200
C7 C8 1.4200
C7 H7 0.9300
C8 C9 1.4200
C8 H8 0.9300
C9 C10 1.4200
C9 H9 0.9300
C10 C11 1.4200
C10 H10 0.9300
C11 C12 1.473(10)
C12 O3 1.194(13)
C12 O4 1.331(12)
O4 H400 1.0925
C13 O5 1.225(16)
C13 O6 1.224(16)
C13 C14 1.542(12)
C14 F2B 1.294(15)
C14 F2A 1.377(15)
C14 F3C 1.283(15)
C14 F3A 1.249(14)
C14 F2C 1.384(13)
C14 F1A 1.399(13)
C14 F3B 1.300(15)
C14 F1B 1.442(15)
C14 F1C 1.348(15)
